data_4131171
loop_
_publ_author_name
'Agnew, Douglas W.'
'Gembicky, Milan'
'Moore, Curtis E.'
'Rheingold, Arnold L.'
'Figueroa, Joshua S.'

_publ_section_title
;
 Robust, Transformable, and Crystalline Single-Node Organometallic
 Networks Constructed from Ditopic m-Terphenyl Isocyanides.
;
_journal_issue 46
_journal_name_full 'Journal of the American Chemical Society'
_journal_page_first 15138
_journal_page_last 15141
_journal_paper_doi 10.1021/jacs.6b10460
_journal_volume 138
_journal_year 2016
_chemical_formula_moiety 'C100 H95 Cu N4, F6 P, 3(C4 H8 O)'
_chemical_formula_sum 'C112 H119 Cu F6 N4 O3 P'
_chemical_formula_weight 1777.61
_chemical_name_common Cu-ISOCN-1
_space_group_crystal_system orthorhombic
_space_group_IT_number 43
_space_group_name_Hall 'F 2 -2d'
_space_group_name_H-M_alt 'F d d 2'
_atom_sites_solution_hydrogens mixed
_audit_creation_date 2016-10-04
_audit_creation_method
;
Olex2 1.2
(compiled 2016.09.09 svn.r3337 for OlexSys, GUI svn.r5227)
;
_cell_angle_alpha 90
_cell_angle_beta 90
_cell_angle_gamma 90
_cell_formula_units_Z 16
_cell_length_a 30.4380(14)
_cell_length_b 44.985(2)
_cell_length_c 30.3992(14)
_cell_measurement_reflns_used 9765
_cell_measurement_temperature 100(2)
_cell_measurement_theta_max 58.975
_cell_measurement_theta_min 2.831
_cell_volume 41624(3)
_computing_cell_refinement 'SAINT v8.34A (Bruker, 2013)'
_computing_data_reduction 'SAINT v8.34A (Bruker, 2013)'
_computing_molecular_graphics 'Olex2 (Dolomanov et al., 2009)'
_computing_publication_material 'Olex2 (Dolomanov et al., 2009)'
_computing_structure_refinement 'XL (Sheldrick, 2008)'
_diffrn_ambient_temperature 100.0
_diffrn_measured_fraction_theta_full 0.991
_diffrn_measured_fraction_theta_max 0.991
_diffrn_measurement_device_type 'Bruker Apex-II CCD'
_diffrn_measurement_method '\w and \f scans'
_diffrn_radiation_type CuK\a
_diffrn_radiation_wavelength 1.54178
_diffrn_reflns_av_R_equivalents 0.0393
_diffrn_reflns_av_unetI/netI 0.0384
_diffrn_reflns_Laue_measured_fraction_full 0.991
_diffrn_reflns_Laue_measured_fraction_max 0.991
_diffrn_reflns_limit_h_max 33
_diffrn_reflns_limit_h_min -33
_diffrn_reflns_limit_k_max 49
_diffrn_reflns_limit_k_min -44
_diffrn_reflns_limit_l_max 30
_diffrn_reflns_limit_l_min -33
_diffrn_reflns_number 47645
_diffrn_reflns_point_group_measured_fraction_full 0.977
_diffrn_reflns_point_group_measured_fraction_max 0.976
_diffrn_reflns_theta_full 59.037
_diffrn_reflns_theta_max 59.037
_diffrn_reflns_theta_min 2.277
_diffrn_source 'Micro Focus Rotating Anode'
_exptl_absorpt_coefficient_mu 0.926
_exptl_absorpt_correction_T_max 0.1523
_exptl_absorpt_correction_T_min 0.0623
_exptl_absorpt_correction_type multi-scan
_exptl_absorpt_process_details
;
SADABS-2014/5 (Bruker,2014/5) was used for absorption correction.
wR2(int) was 0.1076 before and 0.0630 after correction.
The Ratio of minimum to maximum transmission is 0.4091.
The \l/2 correction factor is 0.00150.
;
_exptl_crystal_colour colourless
_exptl_crystal_density_diffrn 1.135
_exptl_crystal_description octahedral
_exptl_crystal_F_000 15056
_exptl_crystal_size_max 0.6
_exptl_crystal_size_mid 0.12
_exptl_crystal_size_min 0.1
_refine_diff_density_max 0.969
_refine_diff_density_min -0.285
_refine_diff_density_rms 0.088
_refine_ls_abs_structure_details
;
 Flack x determined using 4649 quotients [(I+)-(I-)]/[(I+)+(I-)]
 (Parsons, Flack and Wagner, Acta Cryst. B69 (2013) 249-259).
;
_refine_ls_abs_structure_Flack 0.284(14)
_refine_ls_extinction_method none
_refine_ls_goodness_of_fit_ref 1.057
_refine_ls_hydrogen_treatment constr
_refine_ls_matrix_type full
_refine_ls_number_parameters 1173
_refine_ls_number_reflns 14032
_refine_ls_number_restraints 614
_refine_ls_restrained_S_all 1.053
_refine_ls_R_factor_all 0.1033
_refine_ls_R_factor_gt 0.0887
_refine_ls_shift/su_max 0.001
_refine_ls_shift/su_mean 0.000
_refine_ls_structure_factor_coef Fsqd
_refine_ls_weighting_details 'w=1/[\s^2^(Fo^2^)+(0.1845P)^2^+135.6550P] where P=(Fo^2^+2Fc^2^)/3'
_refine_ls_weighting_scheme calc
_refine_ls_wR_factor_gt 0.2476
_refine_ls_wR_factor_ref 0.2708
_reflns_Friedel_coverage 0.928
_reflns_Friedel_fraction_full 0.961
_reflns_Friedel_fraction_max 0.960
_reflns_number_gt 11750
_reflns_number_total 14032
_reflns_threshold_expression 'I > 2\s(I)'
_cod_data_source_file ja6b10460_si_002.cif
_cod_data_source_block JFigCu157
_cod_original_cell_volume 41625(3)
_cod_database_code 4131171
_shelx_space_group_comment
;
The symmetry employed for this shelxl refinement is uniquely defined
by the following loop, which should always be used as a source of
symmetry information in preference to the above space-group names.
They are only intended as comments.
;
_olex2_refinement_description
;
1. Twinned data refinement
 Scales: 0.534(4) 0.466(4)
2. Fixed Uiso
 At 1.2 times of:
  All C(H) groups, All C(H,H) groups
 At 1.5 times of:
  All C(H,H,H) groups
3. Restrained distances
 F2A-F3A
 2.056 with sigma of 0.02
 F5-F3
 2.05 with sigma of 0.02
 C97-C96
 1.5 with sigma of 0.02
 C8S-C7S = C6S-C7S = C6S-C5S
 1.55 with sigma of 0.01
 C11S-C12S
 1.5 with sigma of 0.02
4. Uiso/Uaniso restraints and constraints
F6 \\sim F1 \\sim F2 \\sim F3 \\sim F5 \\sim F4 \\sim P1: within 2A with sigma
of 0.04 and sigma for terminal atoms of 0.08
Uanis(O2S) \\sim Ueq, Uanis(C8S) \\sim Ueq: with sigma of 0.1 and sigma for
terminal atoms of 0.2
Uanis(C66) \\sim Ueq, Uanis(C61) \\sim Ueq, Uanis(C62) \\sim Ueq, Uanis(C60)
\\sim Ueq: with sigma of 0.1 and sigma for terminal atoms of 0.2
Uanis(F5) \\sim Ueq, Uanis(F1) \\sim Ueq, Uanis(F3) \\sim Ueq, Uanis(F2) \\sim
Ueq, Uanis(F6) \\sim Ueq, Uanis(F4) \\sim Ueq: with sigma of 0.1 and sigma for
terminal atoms of 0.2
Uanis(C03H) = Uanis(C96) = Uanis(C95)
5. Rigid body (RIGU) restrains
 P1A, F1A, F2A, F3A, F4A, F5A, F6A
 with sigma for 1-2 distances of 0.004 and sigma for 1-3 distances of 0.004
 O3S, C9S, C10S, C11S, C12S
 with sigma for 1-2 distances of 0.004 and sigma for 1-3 distances of 0.004
 C7S, C8S, O2S, C5S, C6S
 with sigma for 1-2 distances of 0.004 and sigma for 1-3 distances of 0.004
 O1S, C1S, C2S, C3S, C4S
 with sigma for 1-2 distances of 0.004 and sigma for 1-3 distances of 0.004
 C91, C92, C93, C94, C95, C96, C97, C98, C03H
 with sigma for 1-2 distances of 0.002 and sigma for 1-3 distances of 0.004
 C16, C11, C10, C12
 with sigma for 1-2 distances of 0.004 and sigma for 1-3 distances of 0.004
 C32, C33, C39, C34, C35, C40, C36, C37, C38
 with sigma for 1-2 distances of 0.004 and sigma for 1-3 distances of 0.004
 C66, C61, C60, C59, C65, C58, C64, C63, C62
 with sigma for 1-2 distances of 0.004 and sigma for 1-3 distances of 0.004
 C47, C46, C41, C42, C49, C43, C44, C45, C48
 with sigma for 1-2 distances of 0.004 and sigma for 1-3 distances of 0.004
 C24, C20, C21, C19, C18, C17, C22, C23, C25
 with sigma for 1-2 distances of 0.004 and sigma for 1-3 distances of 0.004
 C8S, C5S, C6S, C7S, O2S
 with sigma for 1-2 distances of 0.004 and sigma for 1-3 distances of 0.004
6. Others
 Fixed Sof: P1(0.5) F1(0.5) F2(0.5) F3(0.5) F4(0.5) F5(0.5) F6(0.5) P1A(0.5)
 F1A(0.5) F2A(0.5) F3A(0.5) F4A(0.5) F5A(0.5) F6A(0.5)
 Fixed X: H97A(0.55576) H97B(0.546169) H97C(0.59372)
 Fixed Y: H97A(0.052509) H97B(0.021211) H97C(0.02797)
 Fixed Z: H97A(0.39841) H97B(0.37533) H97C(0.39544)
7.a Secondary CH2 refined with riding coordinates:
 C1S(H1SA,H1SB), C2S(H2SA,H2SB), C3S(H3SA,H3SB), C4S(H4SA,H4SB), C9S(H9SA,
 H9SB), C10S(H10A,H10B), C11S(H11A,H11B), C12S(H12A,H12B), C7S(H7SA,H7SB),
 C8S(H8SA,H8SB), C5S(H5SA,H5SB), C6S(H6SA,H6SB)
7.b Me refined with riding coordinates:
 C14(H14A,H14B,H14C), C15(H15A,H15B,H15C), C16(H16A,H16B,H16C), C23(H23A,H23B,
 H23C), C24(H24A,H24B,H24C), C25(H25A,H25B,H25C), C38(H38A,H38B,H38C), C39(H39A,
 H39B,H39C), C40(H40A,H40B,H40C), C47(H47A,H47B,H47C), C48(H48A,H48B,H48C),
 C49(H49A,H49B,H49C), C64(H64A,H64B,H64C), C65(H65A,H65B,H65C), C66(H66A,H66B,
 H66C), C69(H69A,H69B,H69C), C74(H74A,H74B,H74C), C75(H75A,H75B,H75C), C88(H88A,
 H88B,H88C), C89(H89A,H89B,H89C), C90(H90A,H90B,H90C), C98(H98A,H98B,H98C)
7.c Aromatic/amide H refined with riding coordinates:
 C4(H4), C6(H6), C10(H10), C12(H12), C19(H19), C21(H21), C27(H27), C34(H34),
 C36(H36), C45(H45), C43(H43), C54(H54), C56(H56), C60(H60), C62(H62), C70(H70),
  C72(H72), C77(H77), C81(H81), C84(H84), C86(H86), C94(H94), C03H(H03H)
7.d Fitted hexagon refined as free rotating group:
 C46(C45,C44,C43,C42,C41), C91(C92,C94,C95,C03H,C96)
7.e Idealised Me refined as rotating group:
 C93(H93A,H93B,H93C)
;
_shelx_shelxl_version_number 2014/7
_olex2_submission_special_instructions 'No special instructions were received'

loop_
_space_group_symop_operation_xyz
'x, y, z'
'-x, -y, z'
'x+1/4, -y+1/4, z+1/4'
'-x+1/4, y+1/4, z+1/4'
'x, y+1/2, z+1/2'
'-x, -y+1/2, z+1/2'
'x+1/4, -y+3/4, z+3/4'
'-x+1/4, y+3/4, z+3/4'
'x+1/2, y, z+1/2'
'-x+1/2, -y, z+1/2'
'x+3/4, -y+1/4, z+3/4'
'-x+3/4, y+1/4, z+3/4'
'x+1/2, y+1/2, z'
'-x+1/2, -y+1/2, z'
'x+3/4, -y+3/4, z+1/4'
'-x+3/4, y+3/4, z+1/4'

loop_
_atom_site_label
_atom_site_type_symbol
_atom_site_fract_x
_atom_site_fract_y
_atom_site_fract_z
_atom_site_U_iso_or_equiv
_atom_site_adp_type
_atom_site_occupancy
_atom_site_site_symmetry_order
_atom_site_calc_flag
_atom_site_refinement_flags_posn
_atom_site_refinement_flags_adp
_atom_site_refinement_flags_occupancy
Cu1 Cu 0.49870(5) 0.25012(5) 0.61646(11) 0.0427(4) Uani 1 1 d . . .
N1 N 0.2664(4) 0.4530(3) 0.4384(5) 0.060(3) Uani 1 1 d . . .
N2 N 0.4181(4) 0.2897(3) 0.5944(4) 0.057(3) Uani 1 1 d . . .
N3 N 0.5229(5) 0.2112(3) 0.5354(5) 0.072(4) Uani 1 1 d . . .
N4 N 0.6811(5) 0.0493(3) 0.3857(4) 0.072(4) Uani 1 1 d . . .
C1 C 0.2576(5) 0.4710(4) 0.4154(6) 0.051(4) Uani 1 1 d . . .
C2 C 0.2861(5) 0.4289(3) 0.4630(5) 0.057(4) Uani 1 1 d . . .
C3 C 0.3287(4) 0.4197(3) 0.4491(6) 0.054(4) Uani 1 1 d . . .
C4 C 0.3474(4) 0.3970(3) 0.4701(5) 0.054(4) Uani 1 1 d . . .
H4 H 0.3758 0.3906 0.4610 0.065 Uiso 1 1 calc R . .
C5 C 0.3274(5) 0.3824(3) 0.5041(5) 0.060(4) Uani 1 1 d . . .
C6 C 0.2847(5) 0.3911(4) 0.5167(6) 0.065(4) Uani 1 1 d . . .
H6 H 0.2700 0.3801 0.5390 0.077 Uiso 1 1 calc R . .
C7 C 0.2641(5) 0.4145(3) 0.4980(6) 0.062(4) Uani 1 1 d . . .
C8 C 0.2213(5) 0.4258(3) 0.5155(6) 0.062(4) Uani 1 1 d . . .
C9 C 0.2234(5) 0.4481(4) 0.5496(7) 0.075(5) Uani 1 1 d . . .
C10 C 0.1814(7) 0.4572(5) 0.5699(8) 0.100(6) Uani 1 1 d . U .
H10 H 0.1814 0.4713 0.5931 0.119 Uiso 1 1 calc R . .
C11 C 0.1437(6) 0.4458(5) 0.5560(6) 0.087(5) Uani 1 1 d . U .
C12 C 0.1416(6) 0.4215(5) 0.5253(6) 0.091(5) Uani 1 1 d . U .
H12 H 0.1147 0.4124 0.5171 0.110 Uiso 1 1 calc R . .
C13 C 0.1843(5) 0.4119(5) 0.5075(6) 0.079(5) Uani 1 1 d . . .
C14 C 0.1798(5) 0.3845(4) 0.4784(7) 0.084(5) Uani 1 1 d . . .
H14A H 0.1489 0.3782 0.4776 0.126 Uiso 1 1 calc R . .
H14B H 0.1896 0.3893 0.4485 0.126 Uiso 1 1 calc R . .
H14C H 0.1978 0.3684 0.4902 0.126 Uiso 1 1 calc R . .
C15 C 0.2668(7) 0.4607(4) 0.5647(7) 0.082(5) Uani 1 1 d . . .
H15A H 0.2617 0.4754 0.5879 0.122 Uiso 1 1 calc R . .
H15B H 0.2853 0.4447 0.5761 0.122 Uiso 1 1 calc R . .
H15C H 0.2816 0.4703 0.5398 0.122 Uiso 1 1 calc R . .
C16 C 0.0984(10) 0.4559(8) 0.5746(12) 0.145(11) Uani 1 1 d . U .
H16A H 0.0749 0.4448 0.5600 0.217 Uiso 1 1 calc R . .
H16B H 0.0975 0.4521 0.6064 0.217 Uiso 1 1 calc R . .
H16C H 0.0945 0.4772 0.5692 0.217 Uiso 1 1 calc R . .
C17 C 0.3508(5) 0.4345(3) 0.4102(6) 0.056(3) Uani 1 1 d . U .
C18 C 0.3604(5) 0.4159(3) 0.3724(6) 0.065(3) Uani 1 1 d . U .
C19 C 0.3849(6) 0.4281(4) 0.3385(6) 0.077(4) Uani 1 1 d . U .
H19 H 0.3942 0.4156 0.3151 0.093 Uiso 1 1 calc R . .
C20 C 0.3966(6) 0.4589(4) 0.3373(6) 0.072(4) Uani 1 1 d . U .
C21 C 0.3905(5) 0.4736(3) 0.3744(6) 0.057(3) Uani 1 1 d . U .
H21 H 0.4013 0.4933 0.3761 0.068 Uiso 1 1 calc R . .
C22 C 0.3687(5) 0.4618(3) 0.4117(6) 0.064(3) Uani 1 1 d . U .
C23 C 0.3628(6) 0.4820(4) 0.4521(7) 0.080(4) Uani 1 1 d . U .
H23A H 0.3781 0.5009 0.4472 0.120 Uiso 1 1 calc R . .
H23B H 0.3314 0.4858 0.4568 0.120 Uiso 1 1 calc R . .
H23C H 0.3751 0.4722 0.4781 0.120 Uiso 1 1 calc R . .
C24 C 0.4148(10) 0.4721(7) 0.2977(9) 0.117(8) Uani 1 1 d . U .
H24A H 0.4163 0.4570 0.2745 0.175 Uiso 1 1 calc R . .
H24B H 0.3960 0.4885 0.2881 0.175 Uiso 1 1 calc R . .
H24C H 0.4444 0.4796 0.3039 0.175 Uiso 1 1 calc R . .
C25 C 0.3449(6) 0.3839(3) 0.3699(6) 0.075(4) Uani 1 1 d . U .
H25A H 0.3282 0.3790 0.3965 0.112 Uiso 1 1 calc R . .
H25B H 0.3262 0.3813 0.3440 0.112 Uiso 1 1 calc R . .
H25C H 0.3704 0.3707 0.3676 0.112 Uiso 1 1 calc R . .
C26 C 0.3491(4) 0.3570(3) 0.5276(5) 0.056(4) Uani 1 1 d . . .
C27 C 0.3876(5) 0.3443(3) 0.5101(6) 0.063(4) Uani 1 1 d . . .
H27 H 0.3982 0.3508 0.4824 0.075 Uiso 1 1 calc R . .
C28 C 0.4099(6) 0.3227(3) 0.5330(6) 0.063(4) Uani 1 1 d . . .
C29 C 0.3935(5) 0.3116(3) 0.5721(6) 0.059(4) Uani 1 1 d . . .
C30 C 0.3546(5) 0.3231(3) 0.5908(5) 0.054(4) Uani 1 1 d . . .
C31 C 0.3347(4) 0.3460(3) 0.5682(5) 0.057(4) Uani 1 1 d . . .
C32 C 0.3376(5) 0.3132(4) 0.6342(6) 0.071(4) Uani 1 1 d . U .
C33 C 0.3586(8) 0.3211(5) 0.6713(8) 0.100(6) Uani 1 1 d . U .
C34 C 0.3431(10) 0.3139(6) 0.7132(9) 0.119(7) Uani 1 1 d . U .
H34 H 0.3596 0.3193 0.7385 0.143 Uiso 1 1 calc R . .
C35 C 0.3066(9) 0.3000(5) 0.7172(9) 0.100(5) Uani 1 1 d . U .
C36 C 0.2832(9) 0.2919(5) 0.6797(9) 0.102(5) Uani 1 1 d . U .
H36 H 0.2569 0.2808 0.6835 0.122 Uiso 1 1 calc R . .
C37 C 0.2965(6) 0.2994(5) 0.6352(8) 0.088(5) Uani 1 1 d . U .
C38 C 0.2698(6) 0.2926(4) 0.5978(8) 0.087(5) Uani 1 1 d . U .
H38A H 0.2426 0.2829 0.6075 0.131 Uiso 1 1 calc R . .
H38B H 0.2627 0.3109 0.5820 0.131 Uiso 1 1 calc R . .
H38C H 0.2859 0.2791 0.5782 0.131 Uiso 1 1 calc R . .
C39 C 0.4025(8) 0.3398(6) 0.6691(9) 0.117(7) Uani 1 1 d . U .
H39A H 0.4132 0.3435 0.6990 0.175 Uiso 1 1 calc R . .
H39B H 0.4247 0.3286 0.6526 0.175 Uiso 1 1 calc R . .
H39C H 0.3968 0.3588 0.6543 0.175 Uiso 1 1 calc R . .
C40 C 0.2896(10) 0.2900(7) 0.7641(9) 0.124(8) Uani 1 1 d . U .
H40A H 0.2614 0.2797 0.7610 0.186 Uiso 1 1 calc R . .
H40B H 0.3111 0.2765 0.7775 0.186 Uiso 1 1 calc R . .
H40C H 0.2859 0.3075 0.7829 0.186 Uiso 1 1 calc R . .
C46 C 0.4500(3) 0.2889(3) 0.4807(4) 0.080(5) Uani 1 1 d . U .
C45 C 0.4888(4) 0.2767(3) 0.4646(4) 0.089(5) Uani 1 1 d G U .
H45 H 0.4878 0.2624 0.4416 0.107 Uiso 1 1 calc R . .
C44 C 0.5289(3) 0.2853(3) 0.4822(5) 0.082(5) Uani 1 1 d G U .
C43 C 0.5304(3) 0.3062(3) 0.5158(5) 0.079(4) Uani 1 1 d G U .
H43 H 0.5578 0.3122 0.5279 0.094 Uiso 1 1 calc R . .
C42 C 0.4916(3) 0.3185(2) 0.5319(4) 0.082(4) Uani 1 1 d G U .
C41 C 0.4515(3) 0.3098(2) 0.5144(4) 0.063(4) Uani 1 1 d G U .
C47 C 0.4058(6) 0.2793(5) 0.4589(9) 0.108(7) Uani 1 1 d . U .
H47A H 0.3813 0.2895 0.4734 0.161 Uiso 1 1 calc R . .
H47B H 0.4062 0.2845 0.4276 0.161 Uiso 1 1 calc R . .
H47C H 0.4020 0.2577 0.4621 0.161 Uiso 1 1 calc R . .
C48 C 0.5710(8) 0.2711(6) 0.4615(11) 0.123(10) Uani 1 1 d . U .
H48A H 0.5624 0.2570 0.4384 0.185 Uiso 1 1 calc R . .
H48B H 0.5895 0.2867 0.4487 0.185 Uiso 1 1 calc R . .
H48C H 0.5876 0.2606 0.4844 0.185 Uiso 1 1 calc R . .
C49 C 0.4927(6) 0.3396(4) 0.5691(8) 0.086(5) Uani 1 1 d . U .
H49A H 0.4626 0.3460 0.5761 0.129 Uiso 1 1 calc R . .
H49B H 0.5057 0.3299 0.5949 0.129 Uiso 1 1 calc R . .
H49C H 0.5103 0.3570 0.5610 0.129 Uiso 1 1 calc R . .
C50 C 0.4455(6) 0.2738(4) 0.6058(6) 0.061(4) Uani 1 1 d . . .
C51 C 0.5120(5) 0.2274(4) 0.5635(6) 0.061(4) Uani 1 1 d . . .
C52 C 0.5443(5) 0.1883(3) 0.5120(6) 0.064(4) Uani 1 1 d . . .
C53 C 0.5850(7) 0.1789(4) 0.5302(6) 0.075(5) Uani 1 1 d . . .
C54 C 0.6062(7) 0.1568(4) 0.5069(6) 0.082(6) Uani 1 1 d . . .
H54 H 0.6336 0.1499 0.5178 0.099 Uiso 1 1 calc R . .
C55 C 0.5902(6) 0.1441(4) 0.4687(6) 0.074(5) Uani 1 1 d . . .
C56 C 0.5501(6) 0.1549(4) 0.4511(6) 0.070(4) Uani 1 1 d . . .
H56 H 0.5383 0.1468 0.4248 0.084 Uiso 1 1 calc R . .
C57 C 0.5284(6) 0.1775(3) 0.4729(5) 0.064(4) Uani 1 1 d . . .
C58 C 0.4849(6) 0.1880(4) 0.4541(6) 0.070(4) Uani 1 1 d . U .
C59 C 0.4808(6) 0.2019(4) 0.4151(7) 0.074(4) Uani 1 1 d . U .
C60 C 0.4396(8) 0.2108(5) 0.3990(9) 0.099(5) Uani 1 1 d . U .
H60 H 0.4378 0.2226 0.3731 0.119 Uiso 1 1 calc R . .
C61 C 0.4018(7) 0.2025(5) 0.4205(9) 0.099(5) Uani 1 1 d . U .
C62 C 0.4052(6) 0.1863(5) 0.4584(9) 0.095(5) Uani 1 1 d . U .
H62 H 0.3790 0.1805 0.4731 0.114 Uiso 1 1 calc R . .
C63 C 0.4441(6) 0.1783(4) 0.4759(7) 0.079(4) Uani 1 1 d . U .
C64 C 0.4461(8) 0.1585(7) 0.5143(11) 0.138(10) Uani 1 1 d . U .
H64A H 0.4769 0.1551 0.5224 0.207 Uiso 1 1 calc R . .
H64B H 0.4306 0.1677 0.5390 0.207 Uiso 1 1 calc R . .
H64C H 0.4322 0.1395 0.5070 0.207 Uiso 1 1 calc R . .
C65 C 0.5224(8) 0.2100(6) 0.3902(9) 0.116(8) Uani 1 1 d . U .
H65A H 0.5145 0.2199 0.3626 0.174 Uiso 1 1 calc R . .
H65B H 0.5403 0.2234 0.4081 0.174 Uiso 1 1 calc R . .
H65C H 0.5391 0.1919 0.3837 0.174 Uiso 1 1 calc R . .
C66 C 0.3627(11) 0.2114(9) 0.3926(14) 0.172(13) Uani 1 1 d . U .
H66A H 0.3729 0.2231 0.3674 0.257 Uiso 1 1 calc R . .
H66B H 0.3477 0.1935 0.3820 0.257 Uiso 1 1 calc R . .
H66C H 0.3423 0.2232 0.4103 0.257 Uiso 1 1 calc R . .
C67 C 0.6047(6) 0.1904(4) 0.5729(6) 0.068(5) Uani 1 1 d . . .
C68 C 0.5842(6) 0.1822(3) 0.6104(6) 0.073(5) Uani 1 1 d . . .
C69 C 0.5445(8) 0.1610(4) 0.6124(7) 0.095(6) Uani 1 1 d . . .
H69A H 0.5354 0.1584 0.6431 0.143 Uiso 1 1 calc R . .
H69B H 0.5201 0.1695 0.5955 0.143 Uiso 1 1 calc R . .
H69C H 0.5527 0.1417 0.5999 0.143 Uiso 1 1 calc R . .
C70 C 0.6031(6) 0.1915(5) 0.6501(7) 0.085(5) Uani 1 1 d . . .
H70 H 0.5892 0.1865 0.6771 0.102 Uiso 1 1 calc R . .
C71 C 0.6434(9) 0.2085(5) 0.6511(8) 0.092(6) Uani 1 1 d . . .
C72 C 0.6548(12) 0.2178(6) 0.6147(9) 0.133(11) Uani 1 1 d . . .
H72 H 0.6741 0.2344 0.6145 0.160 Uiso 1 1 calc R . .
C73 C 0.6421(8) 0.2062(4) 0.5728(8) 0.095(6) Uani 1 1 d . . .
C74 C 0.6645(8) 0.2158(5) 0.5294(9) 0.116(8) Uani 1 1 d . . .
H74A H 0.6912 0.2271 0.5361 0.174 Uiso 1 1 calc R . .
H74B H 0.6721 0.1982 0.5122 0.174 Uiso 1 1 calc R . .
H74C H 0.6443 0.2283 0.5125 0.174 Uiso 1 1 calc R . .
C75 C 0.6683(13) 0.2168(7) 0.6897(11) 0.146(13) Uani 1 1 d . . .
H75A H 0.6551 0.2077 0.7158 0.220 Uiso 1 1 calc R . .
H75B H 0.6987 0.2099 0.6865 0.220 Uiso 1 1 calc R . .
H75C H 0.6681 0.2385 0.6929 0.220 Uiso 1 1 calc R . .
C76 C 0.6133(6) 0.1200(4) 0.4452(6) 0.073(4) Uani 1 1 d . . .
C77 C 0.6056(8) 0.1114(5) 0.4051(7) 0.104(7) Uani 1 1 d . . .
H77 H 0.5835 0.1220 0.3894 0.125 Uiso 1 1 calc R . .
C78 C 0.6262(7) 0.0888(4) 0.3831(6) 0.091(6) Uani 1 1 d . . .
C79 C 0.6604(6) 0.0735(4) 0.4050(6) 0.070(5) Uani 1 1 d . . .
C80 C 0.6716(6) 0.0818(3) 0.4478(7) 0.065(4) Uani 1 1 d . . .
C81 C 0.6465(7) 0.1041(4) 0.4688(7) 0.077(5) Uani 1 1 d . . .
H81 H 0.6518 0.1085 0.4989 0.093 Uiso 1 1 calc R . .
C82 C 0.7081(6) 0.0686(3) 0.4721(6) 0.060(4) Uani 1 1 d . . .
C83 C 0.7079(5) 0.0397(4) 0.4855(7) 0.079(5) Uani 1 1 d . . .
C84 C 0.7428(7) 0.0304(7) 0.5133(10) 0.119(10) Uani 1 1 d . . .
H84 H 0.7392 0.0128 0.5303 0.142 Uiso 1 1 calc R . .
C85 C 0.7809(7) 0.0455(6) 0.5165(7) 0.091(6) Uani 1 1 d . . .
C86 C 0.7807(7) 0.0736(5) 0.5040(7) 0.081(5) Uani 1 1 d . . .
H86 H 0.8055 0.0855 0.5111 0.097 Uiso 1 1 calc R . .
C87 C 0.7466(6) 0.0867(4) 0.4810(7) 0.081(6) Uani 1 1 d . . .
C88 C 0.7501(5) 0.1174(5) 0.4646(8) 0.089(6) Uani 1 1 d . . .
H88A H 0.7230 0.1228 0.4492 0.133 Uiso 1 1 calc R . .
H88B H 0.7548 0.1309 0.4894 0.133 Uiso 1 1 calc R . .
H88C H 0.7750 0.1188 0.4442 0.133 Uiso 1 1 calc R . .
C89 C 0.6697(6) 0.0188(4) 0.4801(6) 0.073(4) Uani 1 1 d . . .
H89A H 0.6774 -0.0007 0.4922 0.110 Uiso 1 1 calc R . .
H89B H 0.6441 0.0268 0.4957 0.110 Uiso 1 1 calc R . .
H89C H 0.6627 0.0168 0.4487 0.110 Uiso 1 1 calc R . .
C90 C 0.8242(7) 0.0317(5) 0.5387(7) 0.088(6) Uani 1 1 d . . .
H90A H 0.8189 0.0108 0.5460 0.132 Uiso 1 1 calc R . .
H90B H 0.8488 0.0331 0.5180 0.132 Uiso 1 1 calc R . .
H90C H 0.8313 0.0428 0.5655 0.132 Uiso 1 1 calc R . .
C91 C 0.6071(7) 0.0782(5) 0.3398(5) 0.132(6) Uani 1 1 d . U .
C92 C 0.6167(6) 0.0919(4) 0.3000(6) 0.140(7) Uani 1 1 d G U .
C94 C 0.5971(8) 0.0819(5) 0.2614(5) 0.155(8) Uani 1 1 d G U .
H94 H 0.6037 0.0913 0.2342 0.186 Uiso 1 1 calc R . .
C95 C 0.5679(8) 0.0582(5) 0.2627(6) 0.170(7) Uani 1 1 d G U .
C03H C 0.5583(8) 0.0445(5) 0.3025(8) 0.170(7) Uani 1 1 d G U .
H03H H 0.5383 0.0282 0.3034 0.203 Uiso 1 1 calc R . .
C96 C 0.5779(8) 0.0545(5) 0.3410(6) 0.170(7) Uani 1 1 d DG U .
C93 C 0.6448(9) 0.1185(6) 0.3015(8) 0.136(7) Uani 1 1 d . U .
H93A H 0.6381 0.1313 0.2763 0.204 Uiso 1 1 calc GR . .
H93B H 0.6757 0.1125 0.3003 0.204 Uiso 1 1 calc GR . .
H93C H 0.6393 0.1294 0.3289 0.204 Uiso 1 1 calc GR . .
C97 C 0.5674(14) 0.0376(8) 0.3809(9) 0.178(11) Uani 1 1 d D U .
H97A H 0.5558 0.0525 0.3984 0.268 Uiso 1 1 d R . .
H97B H 0.5462 0.0212 0.3753 0.268 Uiso 1 1 d R . .
H97C H 0.5937 0.0280 0.3954 0.268 Uiso 1 1 d R . .
C98 C 0.5471(14) 0.0491(9) 0.2176(12) 0.183(12) Uani 1 1 d . U .
H98A H 0.5271 0.0322 0.2221 0.275 Uiso 1 1 calc R . .
H98B H 0.5307 0.0659 0.2055 0.275 Uiso 1 1 calc R . .
H98C H 0.5704 0.0433 0.1971 0.275 Uiso 1 1 calc R . .
C99 C 0.7050(6) 0.0297(4) 0.3774(5) 0.065(4) Uani 1 1 d . . .
P1 P 0.2687(4) 0.3060(3) 0.4475(4) 0.098(3) Uani 0.5 1 d . U P
F1 F 0.2708(10) 0.2914(8) 0.4050(11) 0.157(14) Uani 0.5 1 d . U P
F2 F 0.2271(11) 0.2846(7) 0.4571(10) 0.137(10) Uani 0.5 1 d . U P
F3 F 0.2470(9) 0.3326(9) 0.4228(11) 0.150(12) Uani 0.5 1 d D U P
F4 F 0.2566(6) 0.3237(5) 0.4857(8) 0.085(6) Uani 0.5 1 d . U P
F5 F 0.3105(7) 0.3236(4) 0.4339(8) 0.100(7) Uani 0.5 1 d D U P
F6 F 0.2861(12) 0.2830(6) 0.4709(13) 0.148(11) Uani 0.5 1 d . U P
P1A P 0.6729(6) 0.1978(5) 0.3867(8) 0.163(6) Uani 0.5 1 d . U P
F1A F 0.6378(9) 0.1796(9) 0.3725(12) 0.145(8) Uani 0.5 1 d . U P
F2A F 0.6443(11) 0.2174(10) 0.4063(12) 0.169(9) Uani 0.5 1 d D U P
F3A F 0.6667(12) 0.2160(10) 0.3428(12) 0.179(9) Uani 0.5 1 d D U P
F4A F 0.7095(13) 0.2200(10) 0.3947(16) 0.180(10) Uani 0.5 1 d . U P
F5A F 0.6810(9) 0.1789(9) 0.4255(14) 0.152(8) Uani 0.5 1 d . U P
F6A F 0.7031(11) 0.1757(9) 0.3669(17) 0.179(9) Uani 0.5 1 d . U P
O1S O 0.4418(6) 0.3718(6) 0.4225(8) 0.140(6) Uani 1 1 d . U .
C1S C 0.4741(10) 0.3864(9) 0.4444(15) 0.188(15) Uani 1 1 d . U .
H1SA H 0.4690 0.3854 0.4765 0.225 Uiso 1 1 calc R . .
H1SB H 0.4747 0.4076 0.4355 0.225 Uiso 1 1 calc R . .
C2S C 0.5197(8) 0.3705(5) 0.4318(9) 0.118(6) Uani 1 1 d . U .
H2SA H 0.5436 0.3853 0.4285 0.142 Uiso 1 1 calc R . .
H2SB H 0.5283 0.3558 0.4545 0.142 Uiso 1 1 calc R . .
C3S C 0.5097(9) 0.3550(7) 0.3874(11) 0.138(10) Uani 1 1 d . U .
H3SA H 0.5265 0.3641 0.3630 0.166 Uiso 1 1 calc R . .
H3SB H 0.5164 0.3335 0.3887 0.166 Uiso 1 1 calc R . .
C4S C 0.4657(9) 0.3599(6) 0.3828(11) 0.130(8) Uani 1 1 d . U .
H4SA H 0.4517 0.3410 0.3741 0.156 Uiso 1 1 calc R . .
H4SB H 0.4615 0.3742 0.3583 0.156 Uiso 1 1 calc R . .
O3S O 0.5226(18) 0.0448(9) 0.5039(14) 0.30(2) Uani 1 1 d . U .
C9S C 0.4979(19) 0.0761(11) 0.5018(15) 0.23(2) Uani 1 1 d . U .
H9SA H 0.5045 0.0868 0.4740 0.276 Uiso 1 1 calc R . .
H9SB H 0.4657 0.0737 0.5048 0.276 Uiso 1 1 calc R . .
C10S C 0.5176(17) 0.0919(9) 0.5414(14) 0.212(17) Uani 1 1 d . U .
H10A H 0.5296 0.1114 0.5324 0.254 Uiso 1 1 calc R . .
H10B H 0.4948 0.0952 0.5640 0.254 Uiso 1 1 calc R . .
C11S C 0.5521(17) 0.0736(8) 0.5589(15) 0.219(18) Uani 1 1 d D U .
H11A H 0.5560 0.0772 0.5908 0.263 Uiso 1 1 calc R . .
H11B H 0.5802 0.0774 0.5437 0.263 Uiso 1 1 calc R . .
C12S C 0.5364(19) 0.0415(8) 0.5506(16) 0.214(18) Uani 1 1 d D U .
H12A H 0.5605 0.0269 0.5540 0.257 Uiso 1 1 calc R . .
H12B H 0.5116 0.0360 0.5699 0.257 Uiso 1 1 calc R . .
C7S C 0.4837(11) 0.1020(11) 0.3762(9) 0.187(15) Uani 1 1 d D U .
H7SA H 0.5090 0.1088 0.3940 0.224 Uiso 1 1 calc R . .
H7SB H 0.4823 0.0801 0.3772 0.224 Uiso 1 1 calc R . .
C8S C 0.4878(12) 0.1129(14) 0.3286(11) 0.23(2) Uani 1 1 d D U .
H8SA H 0.5082 0.1300 0.3271 0.277 Uiso 1 1 calc R . .
H8SB H 0.4993 0.0968 0.3097 0.277 Uiso 1 1 calc R . .
O2S O 0.4453(6) 0.1217(6) 0.3139(7) 0.125(5) Uani 1 1 d . U .
C5S C 0.4232(9) 0.1307(6) 0.3512(8) 0.124(7) Uani 1 1 d D U .
H5SA H 0.3916 0.1259 0.3480 0.149 Uiso 1 1 calc R . .
H5SB H 0.4258 0.1525 0.3543 0.149 Uiso 1 1 calc R . .
C6S C 0.4408(9) 0.1157(8) 0.3933(9) 0.152(9) Uani 1 1 d D U .
H6SA H 0.4464 0.1305 0.4169 0.182 Uiso 1 1 calc R . .
H6SB H 0.4204 0.1003 0.4044 0.182 Uiso 1 1 calc R . .

loop_
_atom_site_aniso_label
_atom_site_aniso_U_11
_atom_site_aniso_U_22
_atom_site_aniso_U_33
_atom_site_aniso_U_23
_atom_site_aniso_U_13
_atom_site_aniso_U_12
Cu1 0.041(2) 0.0394(6) 0.048(2) -0.0012(7) -0.0017(11) 0.0007(6)
N1 0.041(6) 0.064(8) 0.074(9) 0.006(7) 0.003(6) 0.007(6)
N2 0.054(7) 0.067(8) 0.050(7) 0.014(6) 0.019(5) 0.021(6)
N3 0.095(11) 0.068(9) 0.053(9) -0.007(7) 0.000(7) 0.023(8)
N4 0.107(11) 0.064(8) 0.046(7) 0.001(6) 0.008(7) 0.052(8)
C1 0.053(8) 0.050(9) 0.051(9) 0.010(8) 0.004(6) 0.012(7)
C2 0.053(8) 0.067(9) 0.050(9) 0.009(7) 0.001(6) 0.016(7)
C3 0.035(7) 0.059(8) 0.068(10) -0.006(8) 0.005(6) 0.013(6)
C4 0.026(6) 0.067(8) 0.070(10) 0.006(8) 0.002(6) 0.007(6)
C5 0.052(8) 0.071(9) 0.057(9) 0.008(7) 0.005(7) 0.019(7)
C6 0.047(8) 0.080(10) 0.066(10) 0.021(8) 0.011(6) 0.000(7)
C7 0.046(7) 0.055(9) 0.083(11) 0.010(8) 0.018(7) 0.023(7)
C8 0.058(9) 0.058(8) 0.069(10) 0.009(8) 0.024(7) 0.012(7)
C9 0.061(9) 0.065(9) 0.100(13) 0.031(10) 0.026(8) 0.021(7)
C10 0.095(10) 0.107(12) 0.097(13) 0.017(10) 0.027(9) 0.033(9)
C11 0.078(8) 0.110(12) 0.074(10) 0.033(8) 0.024(7) 0.042(8)
C12 0.077(10) 0.122(12) 0.075(10) 0.021(9) 0.017(8) 0.034(9)
C13 0.053(9) 0.123(15) 0.061(10) 0.008(10) 0.001(7) 0.024(9)
C14 0.056(9) 0.103(13) 0.092(13) -0.005(11) 0.012(8) -0.005(8)
C15 0.106(13) 0.057(9) 0.081(12) 0.010(8) 0.004(10) 0.014(9)
C16 0.103(12) 0.18(2) 0.16(2) 0.001(19) 0.060(13) 0.046(13)
C17 0.045(7) 0.060(6) 0.062(8) 0.001(5) -0.004(5) 0.012(5)
C18 0.077(8) 0.057(6) 0.061(7) -0.002(5) 0.000(6) 0.018(5)
C19 0.075(9) 0.089(8) 0.069(8) 0.006(6) -0.001(7) 0.008(7)
C20 0.075(9) 0.072(7) 0.067(8) 0.016(6) -0.009(6) -0.001(7)
C21 0.052(6) 0.044(6) 0.075(7) 0.017(5) -0.011(5) 0.004(5)
C22 0.060(8) 0.053(6) 0.080(8) 0.008(5) 0.002(6) 0.015(5)
C23 0.082(10) 0.065(9) 0.092(10) 0.007(7) 0.009(8) 0.009(7)
C24 0.129(17) 0.134(16) 0.088(11) 0.028(11) -0.001(10) -0.037(14)
C25 0.086(10) 0.066(7) 0.073(10) -0.013(7) 0.004(8) 0.010(6)
C26 0.046(7) 0.067(9) 0.056(9) 0.022(7) 0.008(6) 0.031(7)
C27 0.055(9) 0.073(9) 0.060(10) -0.007(8) 0.007(7) 0.036(8)
C28 0.066(9) 0.056(8) 0.066(10) 0.007(8) 0.029(8) 0.018(7)
C29 0.043(8) 0.054(8) 0.080(12) 0.012(8) 0.007(7) 0.012(6)
C30 0.057(8) 0.043(7) 0.060(9) -0.002(7) 0.014(7) 0.019(6)
C31 0.051(7) 0.060(8) 0.061(9) 0.015(7) 0.006(6) 0.012(6)
C32 0.063(7) 0.081(10) 0.069(8) 0.026(7) 0.014(5) 0.027(6)
C33 0.097(10) 0.117(14) 0.086(9) 0.018(8) -0.004(7) 0.013(9)
C34 0.134(13) 0.137(17) 0.085(10) 0.028(10) 0.012(8) 0.002(11)
C35 0.120(12) 0.087(12) 0.094(10) 0.014(8) 0.035(8) 0.028(9)
C36 0.120(12) 0.079(11) 0.106(9) 0.012(8) 0.044(7) 0.006(10)
C37 0.072(8) 0.088(11) 0.105(9) 0.014(8) 0.022(6) 0.015(7)
C38 0.062(9) 0.082(11) 0.118(11) 0.009(9) 0.011(7) 0.002(8)
C39 0.107(11) 0.150(18) 0.093(14) 0.019(13) -0.022(10) -0.006(11)
C40 0.127(17) 0.15(2) 0.097(12) 0.031(12) 0.044(11) 0.014(15)
C46 0.058(6) 0.074(9) 0.108(11) -0.009(8) 0.038(6) 0.005(6)
C45 0.066(6) 0.079(10) 0.122(13) -0.015(10) 0.033(7) 0.010(6)
C44 0.060(7) 0.071(9) 0.114(12) 0.009(8) 0.030(7) 0.010(6)
C43 0.048(6) 0.079(9) 0.108(11) 0.015(7) 0.026(6) 0.008(6)
C42 0.059(6) 0.073(9) 0.115(11) 0.016(8) 0.023(6) 0.006(6)
C41 0.041(6) 0.060(7) 0.086(9) 0.011(6) 0.027(6) 0.019(5)
C47 0.077(8) 0.102(13) 0.144(17) -0.042(13) 0.026(9) 0.009(8)
C48 0.073(10) 0.126(17) 0.17(2) -0.049(17) 0.046(11) 0.019(10)
C49 0.059(8) 0.076(10) 0.123(12) 0.010(8) 0.022(8) 0.009(7)
C50 0.061(10) 0.061(9) 0.059(10) 0.016(8) 0.013(8) 0.008(8)
C51 0.047(8) 0.080(11) 0.058(10) -0.001(9) 0.004(7) 0.003(7)
C52 0.065(9) 0.060(9) 0.068(11) -0.013(8) -0.008(8) 0.016(8)
C53 0.092(12) 0.071(10) 0.061(11) -0.029(9) -0.003(8) 0.042(9)
C54 0.091(12) 0.094(12) 0.062(11) 0.001(10) -0.006(9) 0.052(11)
C55 0.084(12) 0.070(10) 0.070(12) 0.002(9) 0.011(9) 0.007(9)
C56 0.072(10) 0.071(10) 0.067(10) 0.008(9) -0.001(8) 0.010(8)
C57 0.084(10) 0.056(9) 0.051(9) 0.016(7) 0.024(8) 0.019(8)
C58 0.071(7) 0.056(8) 0.083(8) -0.018(6) 0.000(6) 0.002(6)
C59 0.082(8) 0.054(8) 0.086(9) -0.007(7) -0.010(6) -0.002(6)
C60 0.102(8) 0.088(11) 0.106(12) -0.011(9) -0.024(7) 0.022(7)
C61 0.088(9) 0.090(11) 0.120(11) -0.043(8) -0.019(7) 0.009(8)
C62 0.060(7) 0.101(12) 0.123(12) -0.024(9) 0.000(7) 0.020(7)
C63 0.071(7) 0.064(9) 0.102(10) -0.007(7) 0.011(6) 0.006(6)
C64 0.082(13) 0.18(2) 0.157(17) 0.067(18) 0.019(12) 0.007(13)
C65 0.104(11) 0.128(17) 0.116(16) 0.041(14) 0.009(10) 0.017(10)
C66 0.121(14) 0.20(3) 0.20(3) -0.01(2) -0.058(15) 0.017(15)
C67 0.070(10) 0.062(10) 0.073(12) -0.010(9) -0.012(8) 0.032(8)
C68 0.094(11) 0.039(7) 0.088(13) -0.015(8) -0.013(10) 0.029(7)
C69 0.133(16) 0.086(12) 0.067(11) 0.014(10) 0.009(11) 0.044(12)
C70 0.079(12) 0.102(14) 0.073(12) 0.000(10) -0.016(9) 0.030(10)
C71 0.124(18) 0.065(11) 0.088(15) -0.022(11) -0.030(12) 0.016(11)
C72 0.22(3) 0.094(15) 0.082(16) 0.025(14) -0.057(18) -0.057(18)
C73 0.124(17) 0.064(11) 0.097(16) 0.011(10) 0.007(13) 0.025(11)
C74 0.118(17) 0.107(15) 0.12(2) -0.002(14) -0.033(14) 0.021(13)
C75 0.21(4) 0.12(2) 0.10(2) -0.028(17) -0.05(2) 0.00(2)
C76 0.086(11) 0.076(10) 0.058(11) -0.011(9) -0.005(8) 0.030(9)
C77 0.130(17) 0.092(13) 0.090(14) -0.010(12) -0.013(12) 0.085(13)
C78 0.125(16) 0.083(12) 0.064(11) -0.005(10) 0.000(10) 0.054(11)
C79 0.082(11) 0.064(10) 0.064(11) 0.003(8) 0.017(8) 0.015(8)
C80 0.057(9) 0.051(8) 0.088(13) -0.007(9) 0.017(7) 0.017(7)
C81 0.094(13) 0.074(10) 0.063(11) -0.021(9) 0.015(9) -0.001(10)
C82 0.065(9) 0.052(8) 0.063(10) -0.005(7) 0.015(7) 0.014(7)
C83 0.057(9) 0.080(12) 0.100(15) 0.008(10) -0.009(9) 0.001(8)
C84 0.057(11) 0.18(3) 0.118(18) 0.071(18) -0.014(11) 0.004(13)
C85 0.085(13) 0.119(18) 0.067(12) -0.007(12) -0.005(9) -0.003(12)
C86 0.075(11) 0.093(13) 0.074(12) 0.009(10) 0.007(8) -0.002(9)
C87 0.082(12) 0.069(11) 0.093(14) 0.008(10) 0.014(9) 0.029(8)
C88 0.061(10) 0.087(13) 0.119(17) -0.014(12) 0.007(9) -0.011(8)
C89 0.092(11) 0.068(10) 0.061(10) 0.003(8) -0.003(8) -0.010(8)
C90 0.067(11) 0.110(14) 0.086(14) -0.018(11) 0.006(9) 0.014(10)
C91 0.164(14) 0.146(12) 0.085(9) -0.034(9) -0.030(9) 0.114(10)
C92 0.178(15) 0.159(13) 0.084(8) -0.036(9) -0.027(9) 0.094(11)
C94 0.202(17) 0.175(14) 0.089(10) -0.032(10) -0.040(10) 0.081(13)
C95 0.220(14) 0.184(12) 0.105(9) -0.031(9) -0.043(9) 0.067(11)
C03H 0.220(14) 0.184(12) 0.105(9) -0.031(9) -0.043(9) 0.067(11)
C96 0.220(14) 0.184(12) 0.105(9) -0.031(9) -0.043(9) 0.067(11)
C93 0.160(15) 0.158(13) 0.089(14) -0.034(10) -0.022(10) 0.100(11)
C97 0.24(3) 0.180(19) 0.116(13) -0.029(13) -0.041(14) 0.063(18)
C98 0.24(3) 0.19(2) 0.123(14) -0.054(14) -0.072(16) 0.117(18)
C99 0.072(10) 0.085(11) 0.038(8) 0.008(8) 0.002(7) 0.019(9)
P1 0.089(6) 0.105(8) 0.101(8) -0.002(7) 0.014(5) -0.014(6)
F1 0.13(2) 0.21(3) 0.13(2) -0.09(2) 0.062(17) -0.06(2)
F2 0.17(2) 0.15(2) 0.095(18) -0.023(16) 0.009(17) -0.064(19)
F3 0.16(3) 0.18(3) 0.11(2) 0.04(2) 0.028(17) 0.04(2)
F4 0.086(12) 0.075(12) 0.095(14) 0.029(11) 0.029(10) 0.014(9)
F5 0.138(18) 0.063(10) 0.098(16) 0.006(10) 0.029(13) 0.001(11)
F6 0.18(3) 0.086(15) 0.18(3) 0.039(18) 0.05(2) -0.014(17)
P1A 0.094(8) 0.210(14) 0.183(13) 0.047(10) -0.019(8) 0.037(8)
F1A 0.089(11) 0.211(17) 0.136(17) 0.033(13) -0.022(11) 0.032(10)
F2A 0.106(13) 0.213(18) 0.188(18) 0.033(14) -0.029(12) 0.038(12)
F3A 0.133(18) 0.21(2) 0.192(16) 0.047(14) -0.025(12) 0.031(14)
F4A 0.131(14) 0.202(17) 0.21(2) 0.047(15) -0.024(13) 0.014(12)
F5A 0.087(13) 0.190(18) 0.179(15) 0.047(13) -0.039(11) 0.008(12)
F6A 0.122(14) 0.211(18) 0.204(19) 0.053(14) -0.007(13) 0.045(12)
O1S 0.114(11) 0.153(14) 0.153(15) -0.023(12) 0.003(8) -0.001(9)
C1S 0.121(14) 0.21(3) 0.23(3) -0.09(2) -0.012(13) -0.018(13)
C2S 0.120(12) 0.107(13) 0.127(14) 0.047(10) -0.009(10) -0.036(10)
C3S 0.102(11) 0.16(2) 0.157(18) -0.038(16) -0.024(10) 0.018(12)
C4S 0.110(11) 0.133(18) 0.148(16) -0.022(13) -0.019(10) 0.026(11)
O3S 0.47(5) 0.22(2) 0.20(2) -0.017(19) -0.13(3) 0.02(3)
C9S 0.35(5) 0.19(2) 0.15(3) 0.022(19) -0.11(3) -0.01(3)
C10S 0.32(4) 0.18(2) 0.14(2) 0.025(17) -0.09(3) 0.01(2)
C11S 0.34(4) 0.161(19) 0.16(3) 0.006(18) -0.11(3) 0.01(2)
C12S 0.31(5) 0.150(18) 0.18(3) 0.001(17) -0.09(3) 0.01(2)
C7S 0.185(19) 0.28(4) 0.091(15) -0.001(17) 0.011(12) 0.04(2)
C8S 0.135(13) 0.45(6) 0.110(16) 0.05(2) 0.021(11) 0.08(2)
O2S 0.106(10) 0.159(14) 0.110(10) -0.003(9) 0.003(6) -0.033(9)
C5S 0.127(13) 0.124(16) 0.122(13) -0.030(11) 0.007(10) -0.039(11)
C6S 0.162(18) 0.18(2) 0.114(13) -0.016(13) 0.027(11) -0.029(16)

loop_
_atom_type_symbol
_atom_type_description
_atom_type_scat_dispersion_real
_atom_type_scat_dispersion_imag
_atom_type_scat_source
C C 0.0181 0.0091 'International Tables Vol C Tables 4.2.6.8 and 6.1.1.4'
H H 0.0000 0.0000 'International Tables Vol C Tables 4.2.6.8 and 6.1.1.4'
Cu Cu -1.9646 0.5888 'International Tables Vol C Tables 4.2.6.8 and 6.1.1.4'
F F 0.0727 0.0534 'International Tables Vol C Tables 4.2.6.8 and 6.1.1.4'
N N 0.0311 0.0180 'International Tables Vol C Tables 4.2.6.8 and 6.1.1.4'
O O 0.0492 0.0322 'International Tables Vol C Tables 4.2.6.8 and 6.1.1.4'
P P 0.2955 0.4335 'International Tables Vol C Tables 4.2.6.8 and 6.1.1.4'

loop_
_geom_angle_atom_site_label_1
_geom_angle_atom_site_label_2
_geom_angle_atom_site_label_3
_geom_angle
_geom_angle_site_symmetry_1
_geom_angle_site_symmetry_3
C50 Cu1 C1 113.5(7) . 16_545
C50 Cu1 C99 104.6(8) . 4_655
C51 Cu1 C1 107.0(7) . 16_545
C51 Cu1 C50 108.6(8) . .
C51 Cu1 C99 110.2(8) . 4_655
C99 Cu1 C1 112.9(7) 4_655 16_545
C1 N1 C2 168.3(16) . .
C50 N2 C29 164.3(15) . .
C51 N3 C52 162.4(17) . .
C99 N4 C79 164.7(18) . .
N1 C1 Cu1 168.4(14) . 12_554
C3 C2 N1 116.1(14) . .
C7 C2 N1 122.6(13) . .
C7 C2 C3 121.3(13) . .
C2 C3 C17 120.5(12) . .
C4 C3 C2 118.0(15) . .
C4 C3 C17 121.3(13) . .
C3 C4 H4 118.7 . .
C3 C4 C5 122.6(13) . .
C5 C4 H4 118.7 . .
C4 C5 C6 119.0(13) . .
C4 C5 C26 122.0(13) . .
C6 C5 C26 119.1(15) . .
C5 C6 H6 119.1 . .
C7 C6 C5 121.9(14) . .
C7 C6 H6 119.1 . .
C2 C7 C8 121.5(12) . .
C6 C7 C2 117.2(13) . .
C6 C7 C8 121.3(14) . .
C9 C8 C7 117.0(15) . .
C13 C8 C7 121.2(16) . .
C13 C8 C9 120.2(13) . .
C8 C9 C10 117.0(18) . .
C8 C9 C15 121.2(14) . .
C10 C9 C15 122(2) . .
C9 C10 H10 119.7 . .
C11 C10 C9 121(2) . .
C11 C10 H10 119.7 . .
C10 C11 C12 122.7(16) . .
C10 C11 C16 122(2) . .
C12 C11 C16 115(2) . .
C11 C12 H12 122.5 . .
C11 C12 C13 115.0(18) . .
C13 C12 H12 122.5 . .
C8 C13 C12 123.3(18) . .
C8 C13 C14 125.0(14) . .
C12 C13 C14 111.8(16) . .
C13 C14 H14A 109.5 . .
C13 C14 H14B 109.5 . .
C13 C14 H14C 109.5 . .
H14A C14 H14B 109.5 . .
H14A C14 H14C 109.5 . .
H14B C14 H14C 109.5 . .
C9 C15 H15A 109.5 . .
C9 C15 H15B 109.5 . .
C9 C15 H15C 109.5 . .
H15A C15 H15B 109.5 . .
H15A C15 H15C 109.5 . .
H15B C15 H15C 109.5 . .
C11 C16 H16A 109.5 . .
C11 C16 H16B 109.5 . .
C11 C16 H16C 109.5 . .
H16A C16 H16B 109.5 . .
H16A C16 H16C 109.5 . .
H16B C16 H16C 109.5 . .
C18 C17 C3 117.1(13) . .
C22 C17 C3 123.6(15) . .
C22 C17 C18 118.2(15) . .
C17 C18 C25 121.6(15) . .
C19 C18 C17 117.9(15) . .
C19 C18 C25 120.5(15) . .
C18 C19 H19 118.7 . .
C18 C19 C20 122.5(18) . .
C20 C19 H19 118.7 . .
C19 C20 C24 121(2) . .
C21 C20 C19 115.4(16) . .
C21 C20 C24 123.7(19) . .
C20 C21 H21 117.9 . .
C20 C21 C22 124.2(14) . .
C22 C21 H21 117.9 . .
C17 C22 C21 120.2(16) . .
C17 C22 C23 121.3(15) . .
C21 C22 C23 118.3(14) . .
C22 C23 H23A 109.5 . .
C22 C23 H23B 109.5 . .
C22 C23 H23C 109.5 . .
H23A C23 H23B 109.5 . .
H23A C23 H23C 109.5 . .
H23B C23 H23C 109.5 . .
C20 C24 H24A 109.5 . .
C20 C24 H24B 109.5 . .
C20 C24 H24C 109.5 . .
H24A C24 H24B 109.5 . .
H24A C24 H24C 109.5 . .
H24B C24 H24C 109.5 . .
C18 C25 H25A 109.5 . .
C18 C25 H25B 109.5 . .
C18 C25 H25C 109.5 . .
H25A C25 H25B 109.5 . .
H25A C25 H25C 109.5 . .
H25B C25 H25C 109.5 . .
C27 C26 C5 119.6(14) . .
C31 C26 C5 123.5(13) . .
C31 C26 C27 116.8(11) . .
C26 C27 H27 119.8 . .
C28 C27 C26 120.5(15) . .
C28 C27 H27 119.8 . .
C27 C28 C29 120.7(14) . .
C27 C28 C41 119.9(15) . .
C29 C28 C41 119.2(13) . .
C28 C29 N2 118.3(13) . .
C28 C29 C30 121.1(13) . .
C30 C29 N2 120.4(15) . .
C29 C30 C32 122.8(13) . .
C31 C30 C29 116.2(14) . .
C31 C30 C32 120.8(12) . .
C30 C31 C26 124.4(12) . .
C33 C32 C30 120.0(18) . .
C33 C32 C37 121.7(19) . .
C37 C32 C30 117.7(17) . .
C32 C33 C34 123(2) . .
C32 C33 C39 120(2) . .
C34 C33 C39 116(2) . .
C33 C34 H34 120.3 . .
C35 C34 C33 119(3) . .
C35 C34 H34 120.3 . .
C34 C35 C36 120(2) . .
C34 C35 C40 121(3) . .
C36 C35 C40 120(2) . .
C35 C36 H36 118.0 . .
C35 C36 C37 124(2) . .
C37 C36 H36 118.0 . .
C32 C37 C36 112(2) . .
C32 C37 C38 125.9(19) . .
C38 C37 C36 122(2) . .
C37 C38 H38A 109.5 . .
C37 C38 H38B 109.5 . .
C37 C38 H38C 109.5 . .
H38A C38 H38B 109.5 . .
H38A C38 H38C 109.5 . .
H38B C38 H38C 109.5 . .
C33 C39 H39A 109.5 . .
C33 C39 H39B 109.5 . .
C33 C39 H39C 109.5 . .
H39A C39 H39B 109.5 . .
H39A C39 H39C 109.5 . .
H39B C39 H39C 109.5 . .
C35 C40 H40A 109.5 . .
C35 C40 H40B 109.5 . .
C35 C40 H40C 109.5 . .
H40A C40 H40B 109.5 . .
H40A C40 H40C 109.5 . .
H40B C40 H40C 109.5 . .
C45 C46 C41 120.0 . .
C45 C46 C47 118.2(10) . .
C41 C46 C47 121.8(10) . .
C46 C45 H45 120.0 . .
C44 C45 C46 120.0 . .
C44 C45 H45 120.0 . .
C45 C44 C48 116.8(13) . .
C43 C44 C45 120.0 . .
C43 C44 C48 123.2(13) . .
C44 C43 H43 120.0 . .
C44 C43 C42 120.0 . .
C42 C43 H43 120.0 . .
C43 C42 C41 120.0 . .
C43 C42 C49 120.4(9) . .
C41 C42 C49 119.5(9) . .
C46 C41 C28 120.8(10) . .
C42 C41 C28 119.2(10) . .
C42 C41 C46 120.0 . .
C46 C47 H47A 109.5 . .
C46 C47 H47B 109.5 . .
C46 C47 H47C 109.5 . .
H47A C47 H47B 109.5 . .
H47A C47 H47C 109.5 . .
H47B C47 H47C 109.5 . .
C44 C48 H48A 109.5 . .
C44 C48 H48B 109.5 . .
C44 C48 H48C 109.5 . .
H48A C48 H48B 109.5 . .
H48A C48 H48C 109.5 . .
H48B C48 H48C 109.5 . .
C42 C49 H49A 109.5 . .
C42 C49 H49B 109.5 . .
C42 C49 H49C 109.5 . .
H49A C49 H49B 109.5 . .
H49A C49 H49C 109.5 . .
H49B C49 H49C 109.5 . .
N2 C50 Cu1 169.1(14) . .
N3 C51 Cu1 171.0(15) . .
N3 C52 C53 115.1(15) . .
C57 C52 N3 122.3(14) . .
C57 C52 C53 122.4(14) . .
C52 C53 C67 124.9(13) . .
C54 C53 C52 115.1(17) . .
C54 C53 C67 120.0(17) . .
C53 C54 H54 117.9 . .
C55 C54 C53 124.3(18) . .
C55 C54 H54 117.9 . .
C54 C55 C56 118.6(15) . .
C54 C55 C76 122.8(17) . .
C56 C55 C76 118.6(18) . .
C55 C56 H56 120.6 . .
C57 C56 C55 118.8(17) . .
C57 C56 H56 120.6 . .
C52 C57 C56 120.6(15) . .
C52 C57 C58 121.5(13) . .
C56 C57 C58 117.7(16) . .
C59 C58 C57 124.0(16) . .
C59 C58 C63 117.0(17) . .
C63 C58 C57 118.3(16) . .
C58 C59 C60 122(2) . .
C58 C59 C65 118.2(18) . .
C60 C59 C65 120(2) . .
C59 C60 H60 119.9 . .
C61 C60 C59 120(2) . .
C61 C60 H60 119.9 . .
C60 C61 C66 109(3) . .
C62 C61 C60 119(2) . .
C62 C61 C66 132(3) . .
C61 C62 H62 118.7 . .
C63 C62 C61 123(2) . .
C63 C62 H62 118.7 . .
C62 C63 C58 119(2) . .
C62 C63 C64 121(2) . .
C64 C63 C58 120.1(17) . .
C63 C64 H64A 109.5 . .
C63 C64 H64B 109.5 . .
C63 C64 H64C 109.5 . .
H64A C64 H64B 109.5 . .
H64A C64 H64C 109.5 . .
H64B C64 H64C 109.5 . .
C59 C65 H65A 109.5 . .
C59 C65 H65B 109.5 . .
C59 C65 H65C 109.5 . .
H65A C65 H65B 109.5 . .
H65A C65 H65C 109.5 . .
H65B C65 H65C 109.5 . .
C61 C66 H66A 109.5 . .
C61 C66 H66B 109.5 . .
C61 C66 H66C 109.5 . .
H66A C66 H66B 109.5 . .
H66A C66 H66C 109.5 . .
H66B C66 H66C 109.5 . .
C68 C67 C53 116.5(17) . .
C73 C67 C53 120.8(19) . .
C73 C67 C68 122.5(18) . .
C67 C68 C69 124.3(16) . .
C67 C68 C70 117.2(17) . .
C70 C68 C69 118.2(18) . .
C68 C69 H69A 109.5 . .
C68 C69 H69B 109.5 . .
C68 C69 H69C 109.5 . .
H69A C69 H69B 109.5 . .
H69A C69 H69C 109.5 . .
H69B C69 H69C 109.5 . .
C68 C70 H70 119.2 . .
C68 C70 C71 121.6(19) . .
C71 C70 H70 119.2 . .
C70 C71 C75 127(3) . .
C72 C71 C70 114(2) . .
C72 C71 C75 120(3) . .
C71 C72 H72 116.6 . .
C71 C72 C73 127(2) . .
C73 C72 H72 116.6 . .
C67 C73 C72 115(2) . .
C67 C73 C74 122(2) . .
C72 C73 C74 123(2) . .
C73 C74 H74A 109.5 . .
C73 C74 H74B 109.5 . .
C73 C74 H74C 109.5 . .
H74A C74 H74B 109.5 . .
H74A C74 H74C 109.5 . .
H74B C74 H74C 109.5 . .
C71 C75 H75A 109.5 . .
C71 C75 H75B 109.5 . .
C71 C75 H75C 109.5 . .
H75A C75 H75B 109.5 . .
H75A C75 H75C 109.5 . .
H75B C75 H75C 109.5 . .
C77 C76 C55 125.9(17) . .
C77 C76 C81 116.5(15) . .
C81 C76 C55 117.5(17) . .
C76 C77 H77 116.7 . .
C76 C77 C78 126.7(18) . .
C78 C77 H77 116.7 . .
C77 C78 C79 117.8(19) . .
C77 C78 C91 118.9(17) . .
C79 C78 C91 122.7(15) . .
N4 C79 C78 121.0(17) . .
N4 C79 C80 119.4(16) . .
C80 C79 C78 119.4(15) . .
C79 C80 C81 118.5(18) . .
C79 C80 C82 123.4(14) . .
C81 C80 C82 118.1(19) . .
C76 C81 H81 119.6 . .
C80 C81 C76 120.8(19) . .
C80 C81 H81 119.6 . .
C83 C82 C80 122.4(16) . .
C83 C82 C87 118.8(16) . .
C87 C82 C80 118.8(14) . .
C82 C83 C84 117(2) . .
C82 C83 C89 124.5(16) . .
C84 C83 C89 117.4(19) . .
C83 C84 H84 118.7 . .
C85 C84 C83 123(2) . .
C85 C84 H84 118.7 . .
C84 C85 C90 123(2) . .
C86 C85 C84 117(2) . .
C86 C85 C90 120(2) . .
C85 C86 H86 118.2 . .
C85 C86 C87 124(2) . .
C87 C86 H86 118.2 . .
C82 C87 C88 121.5(16) . .
C86 C87 C82 117.6(17) . .
C86 C87 C88 120.9(18) . .
C87 C88 H88A 109.5 . .
C87 C88 H88B 109.5 . .
C87 C88 H88C 109.5 . .
H88A C88 H88B 109.5 . .
H88A C88 H88C 109.5 . .
H88B C88 H88C 109.5 . .
C83 C89 H89A 109.5 . .
C83 C89 H89B 109.5 . .
C83 C89 H89C 109.5 . .
H89A C89 H89B 109.5 . .
H89A C89 H89C 109.5 . .
H89B C89 H89C 109.5 . .
C85 C90 H90A 109.5 . .
C85 C90 H90B 109.5 . .
C85 C90 H90C 109.5 . .
H90A C90 H90B 109.5 . .
H90A C90 H90C 109.5 . .
H90B C90 H90C 109.5 . .
C92 C91 C78 122.4(17) . .
C92 C91 C96 120.0 . .
C96 C91 C78 117.6(17) . .
C91 C92 C93 117.2(17) . .
C94 C92 C91 120.0 . .
C94 C92 C93 122.6(17) . .
C92 C94 H94 120.0 . .
C92 C94 C95 120.0 . .
C95 C94 H94 120.0 . .
C94 C95 C03H 120.0 . .
C94 C95 C98 116(3) . .
C03H C95 C98 124(3) . .
C95 C03H H03H 120.0 . .
C96 C03H C95 120.0 . .
C96 C03H H03H 120.0 . .
C91 C96 C97 124(2) . .
C03H C96 C91 120.0 . .
C03H C96 C97 116(2) . .
C92 C93 H93A 109.5 . .
C92 C93 H93B 109.5 . .
C92 C93 H93C 109.5 . .
H93A C93 H93B 109.5 . .
H93A C93 H93C 109.5 . .
H93B C93 H93C 109.5 . .
C96 C97 H97A 101(3) . .
C96 C97 H97B 113(3) . .
C96 C97 H97C 114(3) . .
H97A C97 H97B 113(4) . .
H97A C97 H97C 111(3) . .
H97B C97 H97C 106(3) . .
C95 C98 H98A 109.5 . .
C95 C98 H98B 109.5 . .
C95 C98 H98C 109.5 . .
H98A C98 H98B 109.5 . .
H98A C98 H98C 109.5 . .
H98B C98 H98C 109.5 . .
N4 C99 Cu1 172.6(17) . 8_644
F1 P1 F2 85.7(16) . .
F1 P1 F3 86(2) . .
F1 P1 F5 87.6(15) . .
F3 P1 F2 102(2) . .
F4 P1 F1 166(2) . .
F4 P1 F2 89.1(14) . .
F4 P1 F3 81.8(17) . .
F4 P1 F5 98.1(13) . .
F5 P1 F2 172.7(17) . .
F5 P1 F3 80.1(14) . .
F6 P1 F1 96(2) . .
F6 P1 F2 76(2) . .
F6 P1 F3 177(2) . .
F6 P1 F4 96(2) . .
F6 P1 F5 102.1(18) . .
F1A P1A F3A 87(2) . .
F1A P1A F4A 170(3) . .
F1A P1A F5A 92(2) . .
F1A P1A F6A 87(3) . .
F2A P1A F1A 91(2) . .
F2A P1A F3A 87.5(18) . .
F2A P1A F4A 89(3) . .
F2A P1A F5A 97(3) . .
F2A P1A F6A 178(3) . .
F4A P1A F3A 83(2) . .
F5A P1A F3A 175(3) . .
F5A P1A F4A 97(2) . .
F6A P1A F3A 95(3) . .
F6A P1A F4A 93(3) . .
F6A P1A F5A 80(2) . .
C1S O1S C4S 102(2) . .
O1S C1S H1SA 110.3 . .
O1S C1S H1SB 110.3 . .
O1S C1S C2S 107(3) . .
H1SA C1S H1SB 108.6 . .
C2S C1S H1SA 110.3 . .
C2S C1S H1SB 110.3 . .
C1S C2S H2SA 111.0 . .
C1S C2S H2SB 111.0 . .
H2SA C2S H2SB 109.0 . .
C3S C2S C1S 104(2) . .
C3S C2S H2SA 111.0 . .
C3S C2S H2SB 111.0 . .
C2S C3S H3SA 111.4 . .
C2S C3S H3SB 111.4 . .
H3SA C3S H3SB 109.2 . .
C4S C3S C2S 102(2) . .
C4S C3S H3SA 111.4 . .
C4S C3S H3SB 111.4 . .
O1S C4S H4SA 108.1 . .
O1S C4S H4SB 108.1 . .
C3S C4S O1S 117(3) . .
C3S C4S H4SA 108.1 . .
C3S C4S H4SB 108.1 . .
H4SA C4S H4SB 107.3 . .
C12S O3S C9S 105(4) . .
O3S C9S H9SA 111.6 . .
O3S C9S H9SB 111.6 . .
H9SA C9S H9SB 109.4 . .
C10S C9S O3S 101(3) . .
C10S C9S H9SA 111.6 . .
C10S C9S H9SB 111.6 . .
C9S C10S H10A 110.0 . .
C9S C10S H10B 110.0 . .
H10A C10S H10B 108.4 . .
C11S C10S C9S 108(4) . .
C11S C10S H10A 110.0 . .
C11S C10S H10B 110.0 . .
C10S C11S H11A 110.9 . .
C10S C11S H11B 110.9 . .
C10S C11S C12S 104(4) . .
H11A C11S H11B 108.9 . .
C12S C11S H11A 110.9 . .
C12S C11S H11B 110.9 . .
O3S C12S C11S 99(3) . .
O3S C12S H12A 112.0 . .
O3S C12S H12B 112.0 . .
C11S C12S H12A 112.0 . .
C11S C12S H12B 112.0 . .
H12A C12S H12B 109.7 . .
H7SA C7S H7SB 108.8 . .
C8S C7S H7SA 110.7 . .
C8S C7S H7SB 110.7 . .
C8S C7S C6S 105(2) . .
C6S C7S H7SA 110.7 . .
C6S C7S H7SB 110.7 . .
C7S C8S H8SA 110.1 . .
C7S C8S H8SB 110.1 . .
H8SA C8S H8SB 108.4 . .
O2S C8S C7S 108(2) . .
O2S C8S H8SA 110.1 . .
O2S C8S H8SB 110.1 . .
C5S O2S C8S 105(2) . .
O2S C5S H5SA 109.1 . .
O2S C5S H5SB 109.1 . .
O2S C5S C6S 113(2) . .
H5SA C5S H5SB 107.8 . .
C6S C5S H5SA 109.1 . .
C6S C5S H5SB 109.1 . .
C7S C6S C5S 101(2) . .
C7S C6S H6SA 111.6 . .
C7S C6S H6SB 111.6 . .
C5S C6S H6SA 111.6 . .
C5S C6S H6SB 111.6 . .
H6SA C6S H6SB 109.4 . .

loop_
_geom_bond_atom_site_label_1
_geom_bond_atom_site_label_2
_geom_bond_distance
_geom_bond_site_symmetry_2
Cu1 C1 1.993(18) 16_545
Cu1 C50 1.965(17) .
Cu1 C51 1.948(19) .
Cu1 C99 1.967(18) 4_655
N1 C1 1.10(2) .
N1 C2 1.44(2) .
N2 C29 1.41(2) .
N2 C50 1.151(19) .
N3 C51 1.17(2) .
N3 C52 1.41(2) .
N4 C79 1.39(2) .
N4 C99 1.17(2) .
C1 Cu1 1.993(18) 12_554
C2 C3 1.43(2) .
C2 C7 1.41(2) .
C3 C4 1.33(2) .
C3 C17 1.51(2) .
C4 H4 0.9500 .
C4 C5 1.37(2) .
C5 C6 1.41(2) .
C5 C26 1.502(18) .
C6 H6 0.9500 .
C6 C7 1.35(2) .
C7 C8 1.50(2) .
C8 C9 1.44(3) .
C8 C13 1.31(2) .
C9 C10 1.48(2) .
C9 C15 1.51(3) .
C10 H10 0.9500 .
C10 C11 1.33(3) .
C11 C12 1.44(3) .
C11 C16 1.56(3) .
C12 H12 0.9500 .
C12 C13 1.47(2) .
C13 C14 1.52(3) .
C14 H14A 0.9800 .
C14 H14B 0.9800 .
C14 H14C 0.9800 .
C15 H15A 0.9800 .
C15 H15B 0.9800 .
C15 H15C 0.9800 .
C16 H16A 0.9800 .
C16 H16B 0.9800 .
C16 H16C 0.9800 .
C17 C18 1.45(2) .
C17 C22 1.35(2) .
C18 C19 1.38(3) .
C18 C25 1.52(2) .
C19 H19 0.9500 .
C19 C20 1.43(3) .
C20 C21 1.32(3) .
C20 C24 1.45(3) .
C21 H21 0.9500 .
C21 C22 1.42(2) .
C22 C23 1.54(3) .
C23 H23A 0.9800 .
C23 H23B 0.9800 .
C23 H23C 0.9800 .
C24 H24A 0.9800 .
C24 H24B 0.9800 .
C24 H24C 0.9800 .
C25 H25A 0.9800 .
C25 H25B 0.9800 .
C25 H25C 0.9800 .
C26 C27 1.407(19) .
C26 C31 1.40(2) .
C27 H27 0.9500 .
C27 C28 1.38(2) .
C28 C29 1.38(2) .
C28 C41 1.501(17) .
C29 C30 1.41(2) .
C30 C31 1.38(2) .
C30 C32 1.49(2) .
C32 C33 1.34(3) .
C32 C37 1.40(3) .
C33 C34 1.40(3) .
C33 C39 1.58(3) .
C34 H34 0.9500 .
C34 C35 1.28(4) .
C35 C36 1.39(4) .
C35 C40 1.58(3) .
C36 H36 0.9500 .
C36 C37 1.45(3) .
C37 C38 1.43(3) .
C38 H38A 0.9800 .
C38 H38B 0.9800 .
C38 H38C 0.9800 .
C39 H39A 0.9800 .
C39 H39B 0.9800 .
C39 H39C 0.9800 .
C40 H40A 0.9800 .
C40 H40B 0.9800 .
C40 H40C 0.9800 .
C46 C45 1.3900 .
C46 C41 1.3900 .
C46 C47 1.56(2) .
C45 H45 0.9500 .
C45 C44 1.3900 .
C44 C43 1.3900 .
C44 C48 1.57(2) .
C43 H43 0.9500 .
C43 C42 1.3900 .
C42 C41 1.3900 .
C42 C49 1.48(2) .
C47 H47A 0.9800 .
C47 H47B 0.9800 .
C47 H47C 0.9800 .
C48 H48A 0.9800 .
C48 H48B 0.9800 .
C48 H48C 0.9800 .
C49 H49A 0.9800 .
C49 H49B 0.9800 .
C49 H49C 0.9800 .
C52 C53 1.42(2) .
C52 C57 1.37(2) .
C53 C54 1.38(2) .
C53 C67 1.52(3) .
C54 H54 0.9500 .
C54 C55 1.38(3) .
C55 C56 1.42(2) .
C55 C76 1.48(2) .
C56 H56 0.9500 .
C56 C57 1.38(2) .
C57 C58 1.52(2) .
C58 C59 1.34(3) .
C58 C63 1.47(3) .
C59 C60 1.40(3) .
C59 C65 1.52(3) .
C60 H60 0.9500 .
C60 C61 1.38(3) .
C61 C62 1.37(3) .
C61 C66 1.51(4) .
C62 H62 0.9500 .
C62 C63 1.35(3) .
C63 C64 1.47(3) .
C64 H64A 0.9800 .
C64 H64B 0.9800 .
C64 H64C 0.9800 .
C65 H65A 0.9800 .
C65 H65B 0.9800 .
C65 H65C 0.9800 .
C66 H66A 0.9800 .
C66 H66B 0.9800 .
C66 H66C 0.9800 .
C67 C68 1.35(3) .
C67 C73 1.34(3) .
C68 C69 1.54(3) .
C68 C70 1.40(2) .
C69 H69A 0.9800 .
C69 H69B 0.9800 .
C69 H69C 0.9800 .
C70 H70 0.9500 .
C70 C71 1.44(3) .
C71 C72 1.23(4) .
C71 C75 1.45(3) .
C72 H72 0.9500 .
C72 C73 1.43(3) .
C73 C74 1.55(3) .
C74 H74A 0.9800 .
C74 H74B 0.9800 .
C74 H74C 0.9800 .
C75 H75A 0.9800 .
C75 H75B 0.9800 .
C75 H75C 0.9800 .
C76 C77 1.30(3) .
C76 C81 1.43(3) .
C77 H77 0.9500 .
C77 C78 1.37(3) .
C78 C79 1.41(3) .
C78 C91 1.52(2) .
C79 C80 1.39(3) .
C80 C81 1.41(2) .
C80 C82 1.46(3) .
C81 H81 0.9500 .
C82 C83 1.36(2) .
C82 C87 1.45(3) .
C83 C84 1.42(3) .
C83 C89 1.50(2) .
C84 H84 0.9500 .
C84 C85 1.35(3) .
C85 C86 1.32(3) .
C85 C90 1.61(3) .
C86 H86 0.9500 .
C86 C87 1.38(3) .
C87 C88 1.47(3) .
C88 H88A 0.9800 .
C88 H88B 0.9800 .
C88 H88C 0.9800 .
C89 H89A 0.9800 .
C89 H89B 0.9800 .
C89 H89C 0.9800 .
C90 H90A 0.9800 .
C90 H90B 0.9800 .
C90 H90C 0.9800 .
C91 C92 1.3900 .
C91 C96 1.3900 .
C92 C94 1.3900 .
C92 C93 1.47(4) .
C94 H94 0.9500 .
C94 C95 1.3900 .
C95 C03H 1.3900 .
C95 C98 1.56(3) .
C03H H03H 0.9500 .
C03H C96 1.3900 .
C96 C97 1.46(2) .
C93 H93A 0.9800 .
C93 H93B 0.9800 .
C93 H93C 0.9800 .
C97 H97A 0.93(4) .
C97 H97B 1.00(4) .
C97 H97C 1.01(4) .
C98 H98A 0.9800 .
C98 H98B 0.9800 .
C98 H98C 0.9800 .
C99 Cu1 1.967(17) 8_644
P1 F1 1.45(3) .
P1 F2 1.62(3) .
P1 F3 1.56(3) .
P1 F4 1.46(3) .
P1 F5 1.55(2) .
P1 F6 1.36(4) .
P1A F1A 1.41(4) .
P1A F2A 1.38(4) .
P1A F3A 1.58(4) .
P1A F4A 1.51(5) .
P1A F5A 1.48(4) .
P1A F6A 1.48(5) .
O1S C1S 1.36(4) .
O1S C4S 1.51(3) .
C1S H1SA 0.9900 .
C1S H1SB 0.9900 .
C1S C2S 1.61(4) .
C2S H2SA 0.9900 .
C2S H2SB 0.9900 .
C2S C3S 1.55(4) .
C3S H3SA 0.9900 .
C3S H3SB 0.9900 .
C3S C4S 1.36(3) .
C4S H4SA 0.9900 .
C4S H4SB 0.9900 .
O3S C9S 1.60(6) .
O3S C12S 1.49(5) .
C9S H9SA 0.9900 .
C9S H9SB 0.9900 .
C9S C10S 1.52(5) .
C10S H10A 0.9900 .
C10S H10B 0.9900 .
C10S C11S 1.44(5) .
C11S H11A 0.9900 .
C11S H11B 0.9900 .
C11S C12S 1.54(3) .
C12S H12A 0.9900 .
C12S H12B 0.9900 .
C7S H7SA 0.9900 .
C7S H7SB 0.9900 .
C7S C8S 1.531(14) .
C7S C6S 1.534(14) .
C8S H8SA 0.9900 .
C8S H8SB 0.9900 .
C8S O2S 1.42(4) .
O2S C5S 1.38(3) .
C5S H5SA 0.9900 .
C5S H5SB 0.9900 .
C5S C6S 1.542(14) .
C6S H6SA 0.9900 .
C6S H6SB 0.9900 .

loop_
_geom_torsion_atom_site_label_1
_geom_torsion_atom_site_label_2
_geom_torsion_atom_site_label_3
_geom_torsion_atom_site_label_4
_geom_torsion
_geom_torsion_site_symmetry_4
N1 C2 C3 C4 -177.9(14) .
N1 C2 C3 C17 -1(2) .
N1 C2 C7 C6 175.8(16) .
N1 C2 C7 C8 -8(3) .
N2 C29 C30 C31 175.2(15) .
N2 C29 C30 C32 0(3) .
N3 C52 C53 C54 -179.0(18) .
N3 C52 C53 C67 3(3) .
N3 C52 C57 C56 -179.6(16) .
N3 C52 C57 C58 -5(3) .
N4 C79 C80 C81 -172.3(16) .
N4 C79 C80 C82 8(3) .
C1 N1 C2 C3 2(9) .
C1 N1 C2 C7 -175(7) .
C2 N1 C1 Cu1 15(14) 12_554
C2 C3 C4 C5 0(2) .
C2 C3 C17 C18 -117.5(16) .
C2 C3 C17 C22 75(2) .
C2 C7 C8 C9 -87(2) .
C2 C7 C8 C13 107(2) .
C3 C2 C7 C6 -2(3) .
C3 C2 C7 C8 174.2(16) .
C3 C4 C5 C6 2(2) .
C3 C4 C5 C26 -179.6(16) .
C3 C17 C18 C19 -173.1(14) .
C3 C17 C18 C25 6(2) .
C3 C17 C22 C21 177.3(13) .
C3 C17 C22 C23 -8(2) .
C4 C3 C17 C18 59(2) .
C4 C3 C17 C22 -108.3(18) .
C4 C5 C6 C7 -4(3) .
C4 C5 C26 C27 -11(3) .
C4 C5 C26 C31 165.1(15) .
C5 C6 C7 C2 4(3) .
C5 C6 C7 C8 -172.0(17) .
C5 C26 C27 C28 174.6(16) .
C5 C26 C31 C30 -178.5(17) .
C6 C5 C26 C27 167.5(15) .
C6 C5 C26 C31 -17(3) .
C6 C7 C8 C9 89(2) .
C6 C7 C8 C13 -77(2) .
C7 C2 C3 C4 0(2) .
C7 C2 C3 C17 177.1(16) .
C7 C8 C9 C10 -174.3(15) .
C7 C8 C9 C15 4(2) .
C7 C8 C13 C12 177.7(16) .
C7 C8 C13 C14 -4(3) .
C8 C9 C10 C11 -2(3) .
C9 C8 C13 C12 13(3) .
C9 C8 C13 C14 -168.7(17) .
C9 C10 C11 C12 9(3) .
C9 C10 C11 C16 -177(2) .
C10 C11 C12 C13 -5(3) .
C11 C12 C13 C8 -6(3) .
C11 C12 C13 C14 175.2(16) .
C13 C8 C9 C10 -9(2) .
C13 C8 C9 C15 169.6(16) .
C15 C9 C10 C11 179.9(17) .
C16 C11 C12 C13 180(2) .
C17 C3 C4 C5 -177.2(15) .
C17 C18 C19 C20 -7(3) .
C18 C17 C22 C21 10(2) .
C18 C17 C22 C23 -175.6(14) .
C18 C19 C20 C21 13(3) .
C18 C19 C20 C24 -168(2) .
C19 C20 C21 C22 -8(2) .
C20 C21 C22 C17 -3(2) .
C20 C21 C22 C23 -178.1(15) .
C22 C17 C18 C19 -5(2) .
C22 C17 C18 C25 174.5(15) .
C24 C20 C21 C22 173(2) .
C25 C18 C19 C20 173.8(16) .
C26 C5 C6 C7 177.4(17) .
C26 C27 C28 C29 4(3) .
C26 C27 C28 C41 -178.8(15) .
C27 C26 C31 C30 -3(2) .
C27 C28 C29 N2 -179.1(16) .
C27 C28 C29 C30 -3(3) .
C27 C28 C41 C46 -77.3(18) .
C27 C28 C41 C42 104.3(17) .
C28 C29 C30 C31 -1(2) .
C28 C29 C30 C32 -175.7(18) .
C29 N2 C50 Cu1 1(14) .
C29 C28 C41 C46 99.8(17) .
C29 C28 C41 C42 -78.6(17) .
C29 C30 C31 C26 4(3) .
C29 C30 C32 C33 71(2) .
C29 C30 C32 C37 -117.7(19) .
C30 C32 C33 C34 177(2) .
C30 C32 C33 C39 -3(3) .
C30 C32 C37 C36 -178.0(16) .
C30 C32 C37 C38 3(3) .
C31 C26 C27 C28 -1(2) .
C31 C30 C32 C33 -103(2) .
C31 C30 C32 C37 68(2) .
C32 C30 C31 C26 178.7(16) .
C32 C33 C34 C35 -2(4) .
C33 C32 C37 C36 -7(3) .
C33 C32 C37 C38 174(2) .
C33 C34 C35 C36 1(4) .
C33 C34 C35 C40 177(2) .
C34 C35 C36 C37 -3(4) .
C35 C36 C37 C32 6(3) .
C35 C36 C37 C38 -175(2) .
C37 C32 C33 C34 6(3) .
C37 C32 C33 C39 -173.3(19) .
C39 C33 C34 C35 177(2) .
C40 C35 C36 C37 -179(2) .
C46 C45 C44 C43 0.0 .
C46 C45 C44 C48 -178.6(17) .
C45 C46 C41 C28 -178.4(13) .
C45 C46 C41 C42 0.0 .
C45 C44 C43 C42 0.0 .
C44 C43 C42 C41 0.0 .
C44 C43 C42 C49 177.0(14) .
C43 C42 C41 C28 178.4(13) .
C43 C42 C41 C46 0.0 .
C41 C28 C29 N2 4(2) .
C41 C28 C29 C30 179.9(15) .
C41 C46 C45 C44 0.0 .
C47 C46 C45 C44 178.1(16) .
C47 C46 C41 C28 3.6(18) .
C47 C46 C41 C42 -178.0(16) .
C48 C44 C43 C42 178.5(18) .
C49 C42 C41 C28 1.3(16) .
C49 C42 C41 C46 -177.1(14) .
C50 N2 C29 C28 12(7) .
C50 N2 C29 C30 -164(6) .
C51 N3 C52 C53 -22(7) .
C51 N3 C52 C57 162(5) .
C52 C53 C54 C55 0(3) .
C52 C53 C67 C68 70(2) .
C52 C53 C67 C73 -114(2) .
C52 C57 C58 C59 118.6(19) .
C52 C57 C58 C63 -72(2) .
C53 C52 C57 C56 5(3) .
C53 C52 C57 C58 -179.7(18) .
C53 C54 C55 C56 2(3) .
C53 C54 C55 C76 -178(2) .
C53 C67 C68 C69 3(2) .
C53 C67 C68 C70 177.0(14) .
C53 C67 C73 C72 175.0(18) .
C53 C67 C73 C74 6(3) .
C54 C53 C67 C68 -107(2) .
C54 C53 C67 C73 68(3) .
C54 C55 C56 C57 -1(3) .
C54 C55 C76 C77 -164(2) .
C54 C55 C76 C81 17(3) .
C55 C56 C57 C52 -3(3) .
C55 C56 C57 C58 -178.3(16) .
C55 C76 C77 C78 -179(2) .
C55 C76 C81 C80 -176.6(17) .
C56 C55 C76 C77 15(4) .
C56 C55 C76 C81 -163.6(16) .
C56 C57 C58 C59 -66(2) .
C56 C57 C58 C63 103.5(18) .
C57 C52 C53 C54 -4(3) .
C57 C52 C53 C67 178.9(19) .
C57 C58 C59 C60 179.1(16) .
C57 C58 C59 C65 -6(3) .
C57 C58 C63 C62 -177.0(17) .
C57 C58 C63 C64 -1(3) .
C58 C59 C60 C61 -7(3) .
C59 C58 C63 C62 -7(2) .
C59 C58 C63 C64 169(2) .
C59 C60 C61 C62 2(3) .
C59 C60 C61 C66 -172(2) .
C60 C61 C62 C63 1(3) .
C61 C62 C63 C58 2(3) .
C61 C62 C63 C64 -174(2) .
C63 C58 C59 C60 9(2) .
C63 C58 C59 C65 -175.4(18) .
C65 C59 C60 C61 177(2) .
C66 C61 C62 C63 173(3) .
C67 C53 C54 C55 177.4(19) .
C67 C68 C70 C71 -2(2) .
C68 C67 C73 C72 -10(3) .
C68 C67 C73 C74 -178.9(17) .
C68 C70 C71 C72 11(3) .
C68 C70 C71 C75 -173(2) .
C69 C68 C70 C71 172.8(16) .
C70 C71 C72 C73 -22(5) .
C71 C72 C73 C67 22(4) .
C71 C72 C73 C74 -169(3) .
C73 C67 C68 C69 -172.3(15) .
C73 C67 C68 C70 2(2) .
C75 C71 C72 C73 162(3) .
C76 C55 C56 C57 -179.8(16) .
C76 C77 C78 C79 -2(4) .
C76 C77 C78 C91 168(3) .
C77 C76 C81 C80 5(3) .
C77 C78 C79 N4 176(2) .
C77 C78 C79 C80 0(3) .
C77 C78 C91 C92 85(3) .
C77 C78 C91 C96 -93(2) .
C78 C79 C80 C81 4(3) .
C78 C79 C80 C82 -176.1(18) .
C78 C91 C92 C94 -177.8(16) .
C78 C91 C92 C93 -3(2) .
C78 C91 C96 C03H 177.9(15) .
C78 C91 C96 C97 -5(3) .
C79 C78 C91 C92 -105(2) .
C79 C78 C91 C96 77(2) .
C79 C80 C81 C76 -6(3) .
C79 C80 C82 C83 -67(3) .
C79 C80 C82 C87 110.4(19) .
C80 C82 C83 C84 -173(2) .
C80 C82 C83 C89 -5(3) .
C80 C82 C87 C86 -179.8(18) .
C80 C82 C87 C88 -2(3) .
C81 C76 C77 C78 0(4) .
C81 C80 C82 C83 113(2) .
C81 C80 C82 C87 -70(2) .
C82 C80 C81 C76 173.5(17) .
C82 C83 C84 C85 -19(4) .
C83 C82 C87 C86 -2(3) .
C83 C82 C87 C88 175(2) .
C83 C84 C85 C86 20(4) .
C83 C84 C85 C90 -166(2) .
C84 C85 C86 C87 -12(4) .
C85 C86 C87 C82 3(3) .
C85 C86 C87 C88 -175(2) .
C87 C82 C83 C84 9(3) .
C87 C82 C83 C89 177.6(18) .
C89 C83 C84 C85 172(2) .
C90 C85 C86 C87 174(2) .
C91 C78 C79 N4 6(3) .
C91 C78 C79 C80 -170(2) .
C91 C92 C94 C95 0.0 .
C92 C91 C96 C03H 0.0 .
C92 C91 C96 C97 177(2) .
C92 C94 C95 C03H 0.0 .
C92 C94 C95 C98 179(2) .
C94 C95 C03H C96 0.0 .
C95 C03H C96 C91 0.0 .
C95 C03H C96 C97 -177(2) .
C96 C91 C92 C94 0.0 .
C96 C91 C92 C93 174.8(18) .
C93 C92 C94 C95 -174.5(19) .
C98 C95 C03H C96 -179(2) .
C99 N4 C79 C78 170(6) .
C99 N4 C79 C80 -14(8) .
O1S C1S C2S C3S 23(4) .
C1S O1S C4S C3S 27(4) .
C1S C2S C3S C4S -6(3) .
C2S C3S C4S O1S -12(4) .
C4S O1S C1S C2S -28(4) .
O3S C9S C10S C11S 7(6) .
C9S O3S C12S C11S -42(6) .
C9S C10S C11S C12S -33(6) .
C10S C11S C12S O3S 47(6) .
C12S O3S C9S C10S 23(6) .
C7S C8S O2S C5S 29(5) .
C8S C7S C6S C5S 5(4) .
C8S O2S C5S C6S -26(4) .
O2S C5S C6S C7S 13(3) .
C6S C7S C8S O2S -21(6) .

loop_
_twin_individual_id
_twin_individual_mass_fraction_refined
1 0.534(4)
2 0.466(4)
